data_2228506
loop_
_publ_author_name
'Khan, Islam Ullah'
'\,Sahin, Onur'
'Javaid, Rashid'
'Sharif, Shahzad'
'B\"uy\"ukg\"ung\"or, Orhan'

_publ_section_title
;
 Methyl 2-(4-chlorobenzamido)benzoate
;
_journal_coeditor_code OM2376
_journal_issue 12
_journal_name_full 'Acta Crystallographica Section E'
_journal_page_first o3338
_journal_paper_doi 10.1107/S160053681004897X
_journal_volume 66
_journal_year 2010
_chemical_formula_iupac 'C15 H12 Cl N O3'
_chemical_formula_moiety 'C15 H12 Cl N O3'
_chemical_formula_sum 'C15 H12 Cl N O3'
_chemical_formula_weight 289.71
_chemical_name_systematic
;
Methyl 2-(4-chlorobenzamido)benzoate
;
_space_group_IT_number 61
_symmetry_cell_setting orthorhombic
_symmetry_space_group_name_Hall '-P 2ac 2ab'
_symmetry_space_group_name_H-M 'P b c a'
_atom_sites_solution_hydrogens geom
_atom_sites_solution_primary direct
_atom_sites_solution_secondary difmap
_cell_angle_alpha 90.00
_cell_angle_beta 90.00
_cell_angle_gamma 90.00
_cell_formula_units_Z 8
_cell_length_a 7.3788(9)
_cell_length_b 16.757(2)
_cell_length_c 21.530(2)
_cell_measurement_reflns_used 11747
_cell_measurement_temperature 296
_cell_measurement_theta_max 16.78
_cell_measurement_theta_min 3.08
_cell_volume 2662.1(5)
_computing_cell_refinement 'SAINT (Bruker, 2007)'
_computing_data_collection 'APEX2 (Bruker, 2007)'
_computing_data_reduction 'SAINT (Bruker, 2007)'
_computing_molecular_graphics 'ORTEP-3 for Windows (Farrugia, 1997)'
_computing_publication_material 'WinGX (Farrugia, 1999)'
_computing_structure_refinement 'SHELXL97 (Sheldrick, 2008)'
_computing_structure_solution 'SHELXS97 (Sheldrick, 2008)'
_diffrn_ambient_temperature 296
_diffrn_measured_fraction_theta_full 0.999
_diffrn_measured_fraction_theta_max 0.999
_diffrn_measurement_device_type 'Bruker SMART APEXII'
_diffrn_measurement_method '\f and \w'
_diffrn_radiation_monochromator graphite
_diffrn_radiation_source 'fine-focus sealed tube'
_diffrn_radiation_type MoK\a
_diffrn_radiation_wavelength 0.71073
_diffrn_reflns_av_R_equivalents 0.1663
_diffrn_reflns_av_sigmaI/netI 0.2050
_diffrn_reflns_limit_h_max 5
_diffrn_reflns_limit_h_min -9
_diffrn_reflns_limit_k_max 20
_diffrn_reflns_limit_k_min -20
_diffrn_reflns_limit_l_max 23
_diffrn_reflns_limit_l_min -26
_diffrn_reflns_number 11139
_diffrn_reflns_theta_full 25.24
_diffrn_reflns_theta_max 25.24
_diffrn_reflns_theta_min 3.08
_diffrn_standards_decay_% <2
_exptl_absorpt_coefficient_mu 0.293
_exptl_absorpt_correction_type none
_exptl_crystal_colour colorless
_exptl_crystal_density_diffrn 1.446
_exptl_crystal_density_method 'not measured'
_exptl_crystal_description block
_exptl_crystal_F_000 1200
_exptl_crystal_size_max 0.21
_exptl_crystal_size_mid 0.12
_exptl_crystal_size_min 0.08
_refine_diff_density_max 0.205
_refine_diff_density_min -0.261
_refine_ls_extinction_method none
_refine_ls_goodness_of_fit_ref 0.967
_refine_ls_hydrogen_treatment constr
_refine_ls_matrix_type full
_refine_ls_number_parameters 182
_refine_ls_number_reflns 2399
_refine_ls_number_restraints 0
_refine_ls_restrained_S_all 0.967
_refine_ls_R_factor_all 0.2324
_refine_ls_R_factor_gt 0.0586
_refine_ls_shift/su_max 0.000
_refine_ls_shift/su_mean 0.000
_refine_ls_structure_factor_coef Fsqd
_refine_ls_weighting_details 'calc w=1/[\s^2^(Fo^2^)+(0.0301P)^2^] where P=(Fo^2^+2Fc^2^)/3'
_refine_ls_weighting_scheme calc
_refine_ls_wR_factor_gt 0.0877
_refine_ls_wR_factor_ref 0.1336
_reflns_number_gt 814
_reflns_number_total 2399
_reflns_threshold_expression I>2\s(I)
_cod_data_source_file om2376.cif
_cod_data_source_block I
_cod_original_cell_volume 2662.0(5)
_cod_database_code 2228506
_cod_database_fobs_code 2228506

loop_
_symmetry_equiv_pos_as_xyz
'x, y, z'
'-x+1/2, -y, z+1/2'
'-x, y+1/2, -z+1/2'
'x+1/2, -y+1/2, -z'
'-x, -y, -z'
'x-1/2, y, -z-1/2'
'x, -y-1/2, z-1/2'
'-x-1/2, y-1/2, z'

loop_
_atom_site_type_symbol
_atom_site_label
_atom_site_fract_x
_atom_site_fract_y
_atom_site_fract_z
_atom_site_U_iso_or_equiv
_atom_site_adp_type
_atom_site_calc_flag
_atom_site_refinement_flags
_atom_site_occupancy
_atom_site_disorder_assembly
_atom_site_disorder_group
C C1 0.2912(7) 0.0979(3) 0.5068(2) 0.0455(14) Uani d . 1 . .
C C2 0.3378(8) 0.1763(3) 0.5195(2) 0.0592(16) Uani d . 1 . .
H H2 0.3927 0.1892 0.5571 0.071 Uiso calc R 1 . .
C C3 0.3031(8) 0.2348(3) 0.4770(3) 0.0663(17) Uani d . 1 . .
H H3 0.3357 0.2872 0.4857 0.080 Uiso calc R 1 . .
C C4 0.2209(7) 0.2174(3) 0.4215(3) 0.0637(17) Uani d . 1 . .
H H4 0.1955 0.2580 0.3933 0.076 Uiso calc R 1 . .
C C5 0.1760(7) 0.1399(3) 0.4076(2) 0.0533(16) Uani d . 1 . .
H H5 0.1213 0.1281 0.3698 0.064 Uiso calc R 1 . .
C C6 0.2116(7) 0.0788(3) 0.4498(2) 0.0425(14) Uani d . 1 . .
C C7 0.1648(7) -0.0040(3) 0.4327(2) 0.0487(16) Uani d . 1 . .
C C8 0.0594(7) -0.0888(3) 0.3536(2) 0.0757(19) Uani d . 1 . .
H H8A 0.1720 -0.1136 0.3424 0.113 Uiso calc R 1 . .
H H8B -0.0180 -0.0861 0.3178 0.113 Uiso calc R 1 . .
H H8C 0.0013 -0.1196 0.3855 0.113 Uiso calc R 1 . .
C C9 0.3924(7) 0.0410(3) 0.6083(2) 0.0522(16) Uani d . 1 . .
C C10 0.4046(7) -0.0374(3) 0.6420(2) 0.0447(14) Uani d . 1 . .
C C11 0.3391(7) -0.1095(3) 0.6209(2) 0.0515(16) Uani d . 1 . .
H H11 0.2803 -0.1118 0.5827 0.062 Uiso calc R 1 . .
C C12 0.3590(7) -0.1781(3) 0.6552(2) 0.0559(16) Uani d . 1 . .
H H12 0.3158 -0.2265 0.6401 0.067 Uiso calc R 1 . .
C C13 0.4442(7) -0.1741(3) 0.7124(2) 0.0523(15) Uani d . 1 . .
C C14 0.5107(7) -0.1034(3) 0.7343(2) 0.0571(16) Uani d . 1 . .
H H14 0.5693 -0.1013 0.7725 0.069 Uiso calc R 1 . .
C C15 0.4904(7) -0.0356(3) 0.6994(2) 0.0557(16) Uani d . 1 . .
H H15 0.5349 0.0126 0.7145 0.067 Uiso calc R 1 . .
N N1 0.3251(5) 0.0360(2) 0.54958(18) 0.0502(12) Uani d . 1 . .
H H1 0.2999 -0.0113 0.5368 0.060 Uiso calc R 1 . .
O O1 0.4375(6) 0.1027(2) 0.63322(15) 0.0849(14) Uani d . 1 . .
O O2 0.1871(5) -0.06159(18) 0.46533(15) 0.0636(12) Uani d . 1 . .
O O3 0.0940(5) -0.00921(19) 0.37634(15) 0.0615(11) Uani d . 1 . .
Cl Cl1 0.4671(2) -0.25964(8) 0.75727(6) 0.0747(6) Uani d . 1 . .

loop_
_atom_site_aniso_label
_atom_site_aniso_U_11
_atom_site_aniso_U_22
_atom_site_aniso_U_33
_atom_site_aniso_U_12
_atom_site_aniso_U_13
_atom_site_aniso_U_23
C1 0.043(4) 0.042(3) 0.051(4) 0.003(3) 0.009(3) -0.003(3)
C2 0.073(5) 0.050(4) 0.054(4) -0.003(3) 0.004(3) -0.004(3)
C3 0.085(5) 0.041(3) 0.073(4) -0.003(4) 0.008(4) -0.006(3)
C4 0.070(5) 0.051(4) 0.070(4) 0.013(4) 0.012(4) 0.008(3)
C5 0.054(5) 0.052(4) 0.054(4) 0.004(3) 0.004(3) 0.006(3)
C6 0.039(4) 0.047(3) 0.041(3) 0.001(3) 0.005(3) 0.005(3)
C7 0.048(5) 0.054(4) 0.044(4) 0.000(4) 0.001(3) 0.004(3)
C8 0.110(6) 0.056(4) 0.061(4) -0.006(4) -0.022(4) -0.008(3)
C9 0.054(5) 0.058(4) 0.045(4) 0.001(3) -0.001(3) -0.008(3)
C10 0.042(4) 0.060(4) 0.033(3) 0.003(3) 0.003(3) -0.006(3)
C11 0.057(5) 0.061(4) 0.037(3) -0.001(3) -0.010(3) -0.001(3)
C12 0.064(5) 0.055(4) 0.049(4) 0.008(3) 0.000(3) -0.008(3)
C13 0.054(5) 0.056(4) 0.047(4) 0.014(3) 0.010(3) 0.006(3)
C14 0.054(5) 0.075(4) 0.042(3) 0.006(4) -0.003(3) -0.002(3)
C15 0.059(5) 0.065(4) 0.043(4) -0.005(3) 0.006(3) -0.009(3)
N1 0.060(4) 0.046(3) 0.044(3) -0.002(2) -0.006(2) -0.002(2)
O1 0.132(4) 0.061(3) 0.062(3) -0.015(3) -0.023(2) -0.008(2)
O2 0.094(4) 0.043(2) 0.054(2) -0.005(2) -0.020(2) 0.0071(18)
O3 0.085(4) 0.049(2) 0.051(2) -0.006(2) -0.015(2) 0.0026(18)
Cl1 0.0844(13) 0.0744(10) 0.0654(9) 0.0159(10) -0.0047(9) 0.0112(8)

loop_
_atom_type_symbol
_atom_type_description
_atom_type_scat_dispersion_real
_atom_type_scat_dispersion_imag
_atom_type_scat_source
C C 0.0033 0.0016 'International Tables Vol C Tables 4.2.6.8 and 6.1.1.4'
H H 0.0000 0.0000 'International Tables Vol C Tables 4.2.6.8 and 6.1.1.4'
N N 0.0061 0.0033 'International Tables Vol C Tables 4.2.6.8 and 6.1.1.4'
O O 0.0106 0.0060 'International Tables Vol C Tables 4.2.6.8 and 6.1.1.4'
Cl Cl 0.1484 0.1585 'International Tables Vol C Tables 4.2.6.8 and 6.1.1.4'

loop_
_geom_angle_atom_site_label_1
_geom_angle_atom_site_label_2
_geom_angle_atom_site_label_3
_geom_angle_site_symmetry_1
_geom_angle_site_symmetry_3
_geom_angle
_geom_angle_publ_flag
C2 C1 C6 . . 119.7(5) ?
C2 C1 N1 . . 121.6(5) ?
C6 C1 N1 . . 118.7(4) ?
C3 C2 C1 . . 120.1(5) ?
C3 C2 H2 . . 120.0 ?
C1 C2 H2 . . 120.0 ?
C2 C3 C4 . . 121.0(5) ?
C2 C3 H3 . . 119.5 ?
C4 C3 H3 . . 119.5 ?
C3 C4 C5 . . 119.8(5) ?
C3 C4 H4 . . 120.1 ?
C5 C4 H4 . . 120.1 ?
C4 C5 C6 . . 120.5(5) ?
C4 C5 H5 . . 119.7 ?
C6 C5 H5 . . 119.7 ?
C5 C6 C1 . . 118.9(5) ?
C5 C6 C7 . . 119.0(5) ?
C1 C6 C7 . . 122.2(5) ?
O2 C7 O3 . . 122.3(5) ?
O2 C7 C6 . . 125.1(5) ?
O3 C7 C6 . . 112.5(4) ?
O3 C8 H8A . . 109.5 ?
O3 C8 H8B . . 109.5 ?
H8A C8 H8B . . 109.5 ?
O3 C8 H8C . . 109.5 ?
H8A C8 H8C . . 109.5 ?
H8B C8 H8C . . 109.5 ?
O1 C9 N1 . . 124.3(5) ?
O1 C9 C10 . . 121.0(5) ?
N1 C9 C10 . . 114.7(5) ?
C11 C10 C15 . . 118.2(5) ?
C11 C10 C9 . . 125.8(5) ?
C15 C10 C9 . . 116.0(5) ?
C12 C11 C10 . . 121.3(5) ?
C12 C11 H11 . . 119.4 ?
C10 C11 H11 . . 119.4 ?
C11 C12 C13 . . 119.1(5) ?
C11 C12 H12 . . 120.5 ?
C13 C12 H12 . . 120.5 ?
C14 C13 C12 . . 120.8(5) ?
C14 C13 Cl1 . . 119.3(4) ?
C12 C13 Cl1 . . 120.0(5) ?
C13 C14 C15 . . 119.4(5) ?
C13 C14 H14 . . 120.3 ?
C15 C14 H14 . . 120.3 ?
C14 C15 C10 . . 121.3(5) ?
C14 C15 H15 . . 119.4 ?
C10 C15 H15 . . 119.4 ?
C9 N1 C1 . . 128.8(4) ?
C9 N1 H1 . . 115.6 ?
C1 N1 H1 . . 115.6 ?
C7 O3 C8 . . 116.2(4) ?

loop_
_geom_bond_atom_site_label_1
_geom_bond_atom_site_label_2
_geom_bond_site_symmetry_2
_geom_bond_distance
_geom_bond_publ_flag
C1 C2 . 1.386(6) ?
C1 C6 . 1.398(6) ?
C1 N1 . 1.410(5) ?
C2 C3 . 1.365(6) ?
C2 H2 . 0.9300 ?
C3 C4 . 1.371(6) ?
C3 H3 . 0.9300 ?
C4 C5 . 1.373(6) ?
C4 H4 . 0.9300 ?
C5 C6 . 1.393(6) ?
C5 H5 . 0.9300 ?
C6 C7 . 1.476(6) ?
C7 O2 . 1.206(5) ?
C7 O3 . 1.323(5) ?
C8 O3 . 1.443(5) ?
C8 H8A . 0.9600 ?
C8 H8B . 0.9600 ?
C8 H8C . 0.9600 ?
C9 O1 . 1.212(5) ?
C9 N1 . 1.360(5) ?
C9 C10 . 1.503(6) ?
C10 C11 . 1.379(6) ?
C10 C15 . 1.388(6) ?
C11 C12 . 1.373(6) ?
C11 H11 . 0.9300 ?
C12 C13 . 1.385(6) ?
C12 H12 . 0.9300 ?
C13 C14 . 1.367(6) ?
C13 Cl1 . 1.737(5) ?
C14 C15 . 1.370(6) ?
C14 H14 . 0.9300 ?
C15 H15 . 0.9300 ?
N1 H1 . 0.8600 ?

loop_
_geom_hbond_atom_site_label_D
_geom_hbond_atom_site_label_H
_geom_hbond_atom_site_label_A
_geom_hbond_site_symmetry_A
_geom_hbond_distance_DH
_geom_hbond_distance_HA
_geom_hbond_distance_DA
_geom_hbond_angle_DHA
C2 H2 O1 . 0.93 2.21 2.839(6) 124
N1 H1 O2 . 0.86 1.94 2.646(5) 138
C3 H3 O2 8_665 0.93 2.58 3.422(6) 151

loop_
_geom_torsion_atom_site_label_1
_geom_torsion_atom_site_label_2
_geom_torsion_atom_site_label_3
_geom_torsion_atom_site_label_4
_geom_torsion_site_symmetry_1
_geom_torsion_site_symmetry_2
_geom_torsion_site_symmetry_3
_geom_torsion_site_symmetry_4
_geom_torsion
_geom_torsion_publ_flag
C6 C1 C2 C3 . . . . 1.1(8) ?
N1 C1 C2 C3 . . . . 179.9(5) ?
C1 C2 C3 C4 . . . . 0.6(9) ?
C2 C3 C4 C5 . . . . -1.5(9) ?
C3 C4 C5 C6 . . . . 0.7(9) ?
C4 C5 C6 C1 . . . . 1.0(8) ?
C4 C5 C6 C7 . . . . -178.8(5) ?
C2 C1 C6 C5 . . . . -1.9(8) ?
N1 C1 C6 C5 . . . . 179.3(4) ?
C2 C1 C6 C7 . . . . 177.8(5) ?
N1 C1 C6 C7 . . . . -1.0(7) ?
C5 C6 C7 O2 . . . . -179.1(5) ?
C1 C6 C7 O2 . . . . 1.1(8) ?
C5 C6 C7 O3 . . . . 0.9(7) ?
C1 C6 C7 O3 . . . . -178.8(5) ?
O1 C9 C10 C11 . . . . 172.5(5) ?
N1 C9 C10 C11 . . . . -6.5(7) ?
O1 C9 C10 C15 . . . . -7.7(8) ?
N1 C9 C10 C15 . . . . 173.4(4) ?
C15 C10 C11 C12 . . . . -0.6(8) ?
C9 C10 C11 C12 . . . . 179.3(5) ?
C10 C11 C12 C13 . . . . 1.0(8) ?
C11 C12 C13 C14 . . . . -1.1(8) ?
C11 C12 C13 Cl1 . . . . 178.7(4) ?
C12 C13 C14 C15 . . . . 0.9(8) ?
Cl1 C13 C14 C15 . . . . -179.0(4) ?
C13 C14 C15 C10 . . . . -0.5(8) ?
C11 C10 C15 C14 . . . . 0.3(8) ?
C9 C10 C15 C14 . . . . -179.6(5) ?
O1 C9 N1 C1 . . . . -1.1(9) ?
C10 C9 N1 C1 . . . . 177.8(4) ?
C2 C1 N1 C9 . . . . 4.7(8) ?
C6 C1 N1 C9 . . . . -176.5(5) ?
O2 C7 O3 C8 . . . . -5.4(7) ?
C6 C7 O3 C8 . . . . 174.6(4) ?

loop_
_cod_related_entry_id
_cod_related_entry_database
_cod_related_entry_code
1 ChemSpider 681919
